data_7712956
loop_
_publ_author_name
'Penki, Venkata Sai Sashankh'
'Chang, Yu-Lun'
'Chen, Hsing-Yin'
'Chu, Yu-Ting'
'Kuo, Yu-Ting'
'Dorairaj, Dorothy Priyanka Priyanka'
'Sudewi, Sri'
'Ding, Shangwu'
'Hsu, Sodio C. N.'

_publ_section_title
;
 Denticity Governs on the Formation of \b-Thioketiminato Tri-Copper(I) and
 Mono-Copper(I) Complexes
;
_journal_name_full 'Dalton Transactions'
_journal_paper_doi 10.1039/D3DT00474K
_journal_year 2023
_chemical_formula_moiety 'C30 H30 Cu N2 P S'
_chemical_formula_sum 'C30 H30 Cu N2 P S'
_chemical_formula_weight 545.13
_space_group_crystal_system monoclinic
_space_group_IT_number 14
_space_group_name_Hall '-P 2ybc'
_space_group_name_H-M_alt 'P 1 21/c 1'
_atom_sites_solution_hydrogens geom
_audit_creation_date 2023-03-20
_audit_creation_method
;
Olex2 1.5
(compiled 2023.03.06 svn.rbb2c1857 for OlexSys, GUI svn.r6748)
;
_audit_update_record
;
2023-05-02 deposited with the CCDC.	2023-05-05 downloaded from the CCDC.
;
_cell_angle_alpha 90
_cell_angle_beta 96.315(2)
_cell_angle_gamma 90
_cell_formula_units_Z 4
_cell_length_a 10.0287(2)
_cell_length_b 9.2600(2)
_cell_length_c 28.7420(6)
_cell_measurement_reflns_used 10719
_cell_measurement_temperature 113(2)
_cell_measurement_theta_max 26.7010
_cell_measurement_theta_min 2.3050
_cell_volume 2652.95(10)
_computing_cell_refinement 'CrysAlisPro 1.171.41.56a (Rigaku OD, 2020)'
_computing_data_collection 'CrysAlisPro 1.171.41.56a (Rigaku OD, 2020)'
_computing_data_reduction 'CrysAlisPro 1.171.41.56a (Rigaku OD, 2020)'
_computing_molecular_graphics 'Olex2 1.5 (Dolomanov et al., 2009)'
_computing_publication_material 'Olex2 1.5 (Dolomanov et al., 2009)'
_computing_structure_refinement 'SHELXL 2018/3 (Sheldrick, 2015)'
_computing_structure_solution 'ShelXT (Sheldrick, 2015)'
_diffrn_ambient_temperature 113(2)
_diffrn_detector_area_resol_mean 10.0000
_diffrn_measured_fraction_theta_full 0.997
_diffrn_measured_fraction_theta_max 0.945
_diffrn_measurement_details
;
List of Runs (angles in degrees, time in seconds):

  # Type    Start    End  Width  t~exp~   \w     \q     \k     \f   Frames
#--------------------------------------------------------------------------
  1  \w    -14.00  12.00   0.50   11.30    --   10.60  57.00 -90.00   52
  2  \w     34.00  99.00   0.50   11.30    --   10.60  57.00 -90.00  130
  3  \w     -7.00  93.00   0.50   11.30    --   10.60  82.00   0.00  200
  4  \w    -79.00 -20.00   0.50   11.30    --   10.60 -82.00 -90.00  118
  5  \w     -4.00  38.00   0.50   11.30    --   10.60 -82.00 -90.00   84
  6  \w     -9.00  31.00   0.50   11.30    --   10.60  57.00 -60.00   80
  7  \w     67.00  94.00   0.50   11.30    --   10.60  57.00 -60.00   54
  8  \w    -79.00 -30.00   0.50   11.30    --   10.60 -77.00  60.00   98
  9  \w     44.00  98.00   0.50   11.30    --   10.60  77.00  60.00  108
 10  \w    -99.00 -69.00   0.50   11.30    --  -10.90 -38.00   0.00   60
;
_diffrn_measurement_device 'four-circle diffractometer'
_diffrn_measurement_device_type 'XtaLAB Pro II AFC12 (RINC): Kappa single'
_diffrn_measurement_method '\w scans'
_diffrn_radiation_type MoK\a
_diffrn_radiation_wavelength 0.71073
_diffrn_reflns_av_R_equivalents 0.0341
_diffrn_reflns_av_unetI/netI 0.0420
_diffrn_reflns_Laue_measured_fraction_full 0.997
_diffrn_reflns_Laue_measured_fraction_max 0.945
_diffrn_reflns_limit_h_max 12
_diffrn_reflns_limit_h_min -12
_diffrn_reflns_limit_k_max 11
_diffrn_reflns_limit_k_min -11
_diffrn_reflns_limit_l_max 36
_diffrn_reflns_limit_l_min -36
_diffrn_reflns_number 21461
_diffrn_reflns_point_group_measured_fraction_full 0.997
_diffrn_reflns_point_group_measured_fraction_max 0.945
_diffrn_reflns_theta_full 25.242
_diffrn_reflns_theta_max 27.089
_diffrn_reflns_theta_min 2.312
_exptl_absorpt_coefficient_mu 0.984
_exptl_absorpt_correction_T_max 1.00000
_exptl_absorpt_correction_T_min 0.46848
_exptl_absorpt_correction_type multi-scan
_exptl_absorpt_process_details
;
CrysAlisPro 1.171.41.56a (Rigaku Oxford Diffraction, 2020)
Empirical absorption correction using spherical harmonics,
 implemented in SCALE3 ABSPACK scaling algorithm.
;
_exptl_crystal_colour 'clear orangish orange'
_exptl_crystal_colour_lustre clear
_exptl_crystal_colour_modifier orangish
_exptl_crystal_colour_primary orange
_exptl_crystal_density_diffrn 1.365
_exptl_crystal_description block
_exptl_crystal_F_000 1136
_exptl_crystal_size_max 0.3
_exptl_crystal_size_mid 0.2
_exptl_crystal_size_min 0.2
_refine_diff_density_max 0.460
_refine_diff_density_min -0.432
_refine_diff_density_rms 0.060
_refine_ls_extinction_method none
_refine_ls_goodness_of_fit_ref 1.044
_refine_ls_hydrogen_treatment constr
_refine_ls_matrix_type full
_refine_ls_number_parameters 318
_refine_ls_number_reflns 5531
_refine_ls_number_restraints 0
_refine_ls_restrained_S_all 1.044
_refine_ls_R_factor_all 0.0470
_refine_ls_R_factor_gt 0.0351
_refine_ls_shift/su_max 0.001
_refine_ls_shift/su_mean 0.000
_refine_ls_structure_factor_coef Fsqd
_refine_ls_weighting_details 'w=1/[\s^2^(Fo^2^)+(0.0321P)^2^+1.6573P] where P=(Fo^2^+2Fc^2^)/3'
_refine_ls_weighting_scheme calc
_refine_ls_wR_factor_gt 0.0786
_refine_ls_wR_factor_ref 0.0822
_reflns_Friedel_coverage 0.000
_reflns_number_gt 4591
_reflns_number_total 5531
_reflns_threshold_expression 'I > 2\s(I)'
_cod_data_source_file d3dt00474k2.cif
_cod_data_source_block L4CuPPh3
_cod_database_code 7712956
_shelx_shelxl_version_number 2018/3
_shelx_space_group_comment
;
The symmetry employed for this shelxl refinement is uniquely defined
by the following loop, which should always be used as a source of
symmetry information in preference to the above space-group names.
They are only intended as comments.
;
_olex2_refinement_description
;
1.a Secondary CH2 refined with riding coordinates:
 C6(H6A,H6B), C7(H7A,H7B)
1.b Aromatic/amide H refined with riding coordinates:
 C3(H3), C9(H9), C10(H10), C11(H11), C12(H12), C14(H14), C15(H15), C16(H16),
 C17(H17), C18(H18), C20(H20), C21(H21), C22(H22), C23(H23), C24(H24), C26(H26),
  C27(H27), C28(H28), C29(H29), C30(H30)
1.c Idealised Me refined as rotating group:
 C1(H1A,H1B,H1C), C5(H5A,H5B,H5C)
;
_olex2_submission_special_instructions 'No special instructions were received'
_oxdiff_exptl_absorpt_empirical_details
;
Empirical correction (ABSPACK) includes:
- Absorption correction using spherical harmonics
- Frame scaling
;

loop_
_space_group_symop_operation_xyz
'x, y, z'
'-x, y+1/2, -z+1/2'
'-x, -y, -z'
'x, -y-1/2, z-1/2'

loop_
_atom_site_label
_atom_site_type_symbol
_atom_site_fract_x
_atom_site_fract_y
_atom_site_fract_z
_atom_site_U_iso_or_equiv
_atom_site_adp_type
_atom_site_occupancy
_atom_site_site_symmetry_order
_atom_site_calc_flag
_atom_site_refinement_flags_posn
_atom_site_refinement_flags_adp
_atom_site_refinement_flags_occupancy
_atom_site_disorder_assembly
_atom_site_disorder_group
Cu01 Cu 0.67954(3) 0.47702(3) 0.39750(2) 0.02138(8) Uani 1 1 d . . . . .
S1 S 0.80076(6) 0.68227(6) 0.40697(2) 0.02663(14) Uani 1 1 d . . . . .
P1 P 0.46299(5) 0.51203(6) 0.37713(2) 0.01878(13) Uani 1 1 d . . . . .
N1 N 0.78010(17) 0.3731(2) 0.34892(6) 0.0235(4) Uani 1 1 d . . . . .
N2 N 0.73544(17) 0.31877(19) 0.44666(6) 0.0219(4) Uani 1 1 d . . . . .
C1 C 0.9297(3) 0.3446(3) 0.28756(8) 0.0395(6) Uani 1 1 d . . . . .
H1A H 0.991627 0.274983 0.303979 0.059 Uiso 1 1 calc R U . . .
H1B H 0.979480 0.409309 0.268734 0.059 Uiso 1 1 calc R U . . .
H1C H 0.861130 0.292867 0.267052 0.059 Uiso 1 1 calc R U . . .
C2 C 0.8627(2) 0.4325(3) 0.32301(7) 0.0254(5) Uani 1 1 d . . . . .
C3 C 0.9024(2) 0.5828(3) 0.32622(7) 0.0270(5) Uani 1 1 d . . . . .
H3 H 0.949234 0.614179 0.301060 0.032 Uiso 1 1 calc R U . . .
C4 C 0.8859(2) 0.6885(2) 0.35823(8) 0.0255(5) Uani 1 1 d . . . . .
C5 C 0.9521(2) 0.8324(3) 0.35151(9) 0.0368(6) Uani 1 1 d . . . . .
H5A H 0.883509 0.908119 0.347600 0.055 Uiso 1 1 calc R U . . .
H5B H 0.999892 0.828420 0.323575 0.055 Uiso 1 1 calc R U . . .
H5C H 1.015769 0.853951 0.378977 0.055 Uiso 1 1 calc R U . . .
C6 C 0.7600(3) 0.2167(3) 0.34476(8) 0.0333(6) Uani 1 1 d . . . . .
H6A H 0.848592 0.168342 0.347816 0.040 Uiso 1 1 calc R U . . .
H6B H 0.714536 0.194417 0.313246 0.040 Uiso 1 1 calc R U . . .
C7 C 0.6768(2) 0.1559(3) 0.38157(8) 0.0306(5) Uani 1 1 d . . . . .
H7A H 0.586499 0.200341 0.377206 0.037 Uiso 1 1 calc R U . . .
H7B H 0.665605 0.050685 0.376434 0.037 Uiso 1 1 calc R U . . .
C8 C 0.7370(2) 0.1811(2) 0.43125(8) 0.0251(5) Uani 1 1 d . . . . .
C9 C 0.7920(2) 0.0703(2) 0.45984(8) 0.0302(5) Uani 1 1 d . . . . .
H9 H 0.793480 -0.025702 0.448237 0.036 Uiso 1 1 calc R U . . .
C10 C 0.8444(2) 0.1008(3) 0.50523(8) 0.0311(5) Uani 1 1 d . . . . .
H10 H 0.881561 0.026056 0.525273 0.037 Uiso 1 1 calc R U . . .
C11 C 0.8420(2) 0.2412(2) 0.52105(8) 0.0288(5) Uani 1 1 d . . . . .
H11 H 0.877338 0.265047 0.552129 0.035 Uiso 1 1 calc R U . . .
C12 C 0.7874(2) 0.3460(2) 0.49093(7) 0.0240(5) Uani 1 1 d . . . . .
H12 H 0.786210 0.442710 0.501932 0.029 Uiso 1 1 calc R U . . .
C13 C 0.4098(2) 0.7015(2) 0.37682(7) 0.0208(5) Uani 1 1 d . . . . .
C14 C 0.3288(2) 0.7676(2) 0.34052(8) 0.0290(5) Uani 1 1 d . . . . .
H14 H 0.298527 0.714013 0.313209 0.035 Uiso 1 1 calc R U . . .
C15 C 0.2921(2) 0.9114(3) 0.34396(8) 0.0327(6) Uani 1 1 d . . . . .
H15 H 0.237454 0.955578 0.318829 0.039 Uiso 1 1 calc R U . . .
C16 C 0.3338(3) 0.9903(3) 0.38331(9) 0.0337(6) Uani 1 1 d . . . . .
H16 H 0.307071 1.088252 0.385650 0.040 Uiso 1 1 calc R U . . .
C17 C 0.4149(2) 0.9262(3) 0.41946(9) 0.0348(6) Uani 1 1 d . . . . .
H17 H 0.444578 0.980457 0.446697 0.042 Uiso 1 1 calc R U . . .
C18 C 0.4531(2) 0.7836(2) 0.41618(8) 0.0284(5) Uani 1 1 d . . . . .
H18 H 0.509614 0.740956 0.441128 0.034 Uiso 1 1 calc R U . . .
C19 C 0.4178(2) 0.4556(2) 0.31657(7) 0.0204(4) Uani 1 1 d . . . . .
C20 C 0.4928(2) 0.5158(3) 0.28331(8) 0.0297(5) Uani 1 1 d . . . . .
H20 H 0.561195 0.583990 0.292786 0.036 Uiso 1 1 calc R U . . .
C21 C 0.4682(3) 0.4768(3) 0.23644(8) 0.0340(6) Uani 1 1 d . . . . .
H21 H 0.517893 0.520636 0.213935 0.041 Uiso 1 1 calc R U . . .
C22 C 0.3721(3) 0.3750(3) 0.22257(8) 0.0341(6) Uani 1 1 d . . . . .
H22 H 0.355991 0.347466 0.190608 0.041 Uiso 1 1 calc R U . . .
C23 C 0.2995(3) 0.3134(3) 0.25522(8) 0.0350(6) Uani 1 1 d . . . . .
H23 H 0.233289 0.242934 0.245634 0.042 Uiso 1 1 calc R U . . .
C24 C 0.3217(2) 0.3528(2) 0.30213(7) 0.0277(5) Uani 1 1 d . . . . .
H24 H 0.270778 0.309133 0.324315 0.033 Uiso 1 1 calc R U . . .
C25 C 0.3360(2) 0.4272(2) 0.40921(7) 0.0189(4) Uani 1 1 d . . . . .
C26 C 0.1986(2) 0.4535(2) 0.39842(7) 0.0227(5) Uani 1 1 d . . . . .
H26 H 0.168958 0.517648 0.373636 0.027 Uiso 1 1 calc R U . . .
C27 C 0.1055(2) 0.3869(2) 0.42348(7) 0.0250(5) Uani 1 1 d . . . . .
H27 H 0.012432 0.404725 0.415651 0.030 Uiso 1 1 calc R U . . .
C28 C 0.1482(2) 0.2944(2) 0.45994(7) 0.0251(5) Uani 1 1 d . . . . .
H28 H 0.084441 0.248272 0.477065 0.030 Uiso 1 1 calc R U . . .
C29 C 0.2841(2) 0.2690(2) 0.47145(7) 0.0242(5) Uani 1 1 d . . . . .
H29 H 0.313328 0.206338 0.496687 0.029 Uiso 1 1 calc R U . . .
C30 C 0.3776(2) 0.3349(2) 0.44625(7) 0.0217(5) Uani 1 1 d . . . . .
H30 H 0.470566 0.316891 0.454296 0.026 Uiso 1 1 calc R U . . .

loop_
_atom_site_aniso_label
_atom_site_aniso_U_11
_atom_site_aniso_U_22
_atom_site_aniso_U_33
_atom_site_aniso_U_23
_atom_site_aniso_U_13
_atom_site_aniso_U_12
Cu01 0.01550(14) 0.02543(15) 0.02342(15) -0.00085(11) 0.00315(10) -0.00085(11)
S1 0.0227(3) 0.0275(3) 0.0305(3) -0.0026(2) 0.0069(2) -0.0046(2)
P1 0.0148(3) 0.0235(3) 0.0182(3) -0.0005(2) 0.0026(2) -0.0017(2)
N1 0.0189(10) 0.0302(10) 0.0214(9) -0.0021(8) 0.0016(7) 0.0004(8)
N2 0.0165(9) 0.0240(10) 0.0256(9) -0.0029(8) 0.0036(7) -0.0013(8)
C1 0.0390(15) 0.0518(17) 0.0301(13) -0.0040(12) 0.0141(11) 0.0011(13)
C2 0.0167(11) 0.0392(13) 0.0199(11) -0.0004(10) 0.0002(8) 0.0048(10)
C3 0.0189(11) 0.0389(13) 0.0236(11) 0.0088(10) 0.0044(9) 0.0020(10)
C4 0.0126(10) 0.0322(13) 0.0310(12) 0.0094(10) -0.0009(9) 0.0006(9)
C5 0.0301(14) 0.0385(15) 0.0424(14) 0.0120(12) 0.0073(11) -0.0044(11)
C6 0.0381(15) 0.0321(13) 0.0308(13) -0.0111(10) 0.0084(11) -0.0025(11)
C7 0.0324(13) 0.0255(12) 0.0344(13) -0.0083(10) 0.0060(10) -0.0074(10)
C8 0.0189(11) 0.0261(12) 0.0317(12) -0.0021(10) 0.0088(9) -0.0045(9)
C9 0.0300(13) 0.0192(11) 0.0440(14) -0.0008(10) 0.0163(11) -0.0006(10)
C10 0.0296(13) 0.0270(13) 0.0378(13) 0.0076(11) 0.0084(10) 0.0041(11)
C11 0.0249(12) 0.0340(13) 0.0277(12) 0.0046(10) 0.0035(10) 0.0017(10)
C12 0.0203(11) 0.0243(12) 0.0279(12) -0.0017(9) 0.0047(9) 0.0006(9)
C13 0.0139(10) 0.0241(11) 0.0255(11) 0.0004(9) 0.0069(8) -0.0027(9)
C14 0.0284(13) 0.0290(13) 0.0298(12) -0.0013(10) 0.0047(10) 0.0012(10)
C15 0.0287(13) 0.0309(13) 0.0390(14) 0.0055(11) 0.0061(11) 0.0032(11)
C16 0.0314(14) 0.0235(12) 0.0491(15) -0.0024(11) 0.0170(12) -0.0012(10)
C17 0.0345(14) 0.0321(13) 0.0385(14) -0.0108(11) 0.0069(11) -0.0036(11)
C18 0.0255(12) 0.0315(13) 0.0280(12) -0.0033(10) 0.0025(10) -0.0015(10)
C19 0.0178(11) 0.0237(11) 0.0198(10) 0.0002(8) 0.0026(8) 0.0049(9)
C20 0.0297(13) 0.0343(13) 0.0261(12) 0.0005(10) 0.0069(10) -0.0020(11)
C21 0.0420(15) 0.0398(14) 0.0220(12) 0.0028(10) 0.0121(11) 0.0100(12)
C22 0.0399(15) 0.0413(14) 0.0205(11) -0.0046(11) 0.0011(10) 0.0123(12)
C23 0.0353(14) 0.0398(15) 0.0287(12) -0.0105(11) -0.0014(11) -0.0015(12)
C24 0.0267(12) 0.0326(13) 0.0245(11) -0.0032(10) 0.0054(9) -0.0026(10)
C25 0.0181(11) 0.0214(11) 0.0173(10) -0.0026(8) 0.0028(8) -0.0016(9)
C26 0.0172(11) 0.0295(12) 0.0211(11) 0.0006(9) 0.0004(9) -0.0001(9)
C27 0.0147(11) 0.0339(13) 0.0266(11) -0.0041(10) 0.0029(9) -0.0033(10)
C28 0.0230(12) 0.0253(12) 0.0284(12) -0.0022(9) 0.0097(9) -0.0070(10)
C29 0.0280(12) 0.0229(11) 0.0224(11) 0.0013(9) 0.0052(9) -0.0005(10)
C30 0.0186(11) 0.0224(11) 0.0241(11) -0.0004(9) 0.0018(9) 0.0010(9)

loop_
_atom_type_symbol
_atom_type_description
_atom_type_scat_dispersion_real
_atom_type_scat_dispersion_imag
_atom_type_scat_source
C C 0.0033 0.0016 'International Tables Vol C Tables 4.2.6.8 and 6.1.1.4'
H H 0.0000 0.0000 'International Tables Vol C Tables 4.2.6.8 and 6.1.1.4'
Cu Cu 0.3201 1.2651 'International Tables Vol C Tables 4.2.6.8 and 6.1.1.4'
N N 0.0061 0.0033 'International Tables Vol C Tables 4.2.6.8 and 6.1.1.4'
P P 0.1023 0.0942 'International Tables Vol C Tables 4.2.6.8 and 6.1.1.4'
S S 0.1246 0.1234 'International Tables Vol C Tables 4.2.6.8 and 6.1.1.4'

loop_
_geom_angle_atom_site_label_1
_geom_angle_atom_site_label_2
_geom_angle_atom_site_label_3
_geom_angle
_geom_angle_site_symmetry_1
_geom_angle_site_symmetry_3
_geom_angle_publ_flag
P1 Cu01 S1 114.15(2) . . ?
N1 Cu01 S1 100.28(5) . . ?
N1 Cu01 P1 115.54(5) . . ?
N1 Cu01 N2 90.93(7) . . ?
N2 Cu01 S1 114.34(5) . . ?
N2 Cu01 P1 117.98(5) . . ?
C4 S1 Cu01 103.85(8) . . ?
C13 P1 Cu01 114.75(7) . . ?
C19 P1 Cu01 110.14(7) . . ?
C19 P1 C13 103.15(9) . . ?
C19 P1 C25 104.11(9) . . ?
C25 P1 Cu01 121.45(7) . . ?
C25 P1 C13 101.23(9) . . ?
C2 N1 Cu01 125.90(16) . . ?
C2 N1 C6 117.58(18) . . ?
C6 N1 Cu01 116.47(14) . . ?
C8 N2 Cu01 117.15(14) . . ?
C12 N2 Cu01 124.11(14) . . ?
C12 N2 C8 118.07(18) . . ?
H1A C1 H1B 109.5 . . ?
H1A C1 H1C 109.5 . . ?
H1B C1 H1C 109.5 . . ?
C2 C1 H1A 109.5 . . ?
C2 C1 H1B 109.5 . . ?
C2 C1 H1C 109.5 . . ?
N1 C2 C1 121.1(2) . . ?
N1 C2 C3 124.0(2) . . ?
C3 C2 C1 114.8(2) . . ?
C2 C3 H3 113.6 . . ?
C4 C3 C2 132.8(2) . . ?
C4 C3 H3 113.6 . . ?
C3 C4 S1 129.21(18) . . ?
C3 C4 C5 117.3(2) . . ?
C5 C4 S1 113.49(18) . . ?
C4 C5 H5A 109.5 . . ?
C4 C5 H5B 109.5 . . ?
C4 C5 H5C 109.5 . . ?
H5A C5 H5B 109.5 . . ?
H5A C5 H5C 109.5 . . ?
H5B C5 H5C 109.5 . . ?
N1 C6 H6A 109.0 . . ?
N1 C6 H6B 109.0 . . ?
N1 C6 C7 112.89(18) . . ?
H6A C6 H6B 107.8 . . ?
C7 C6 H6A 109.0 . . ?
C7 C6 H6B 109.0 . . ?
C6 C7 H7A 108.7 . . ?
C6 C7 H7B 108.7 . . ?
H7A C7 H7B 107.6 . . ?
C8 C7 C6 114.06(19) . . ?
C8 C7 H7A 108.7 . . ?
C8 C7 H7B 108.7 . . ?
N2 C8 C7 116.09(19) . . ?
N2 C8 C9 121.4(2) . . ?
C9 C8 C7 122.5(2) . . ?
C8 C9 H9 120.3 . . ?
C10 C9 C8 119.5(2) . . ?
C10 C9 H9 120.3 . . ?
C9 C10 H10 120.5 . . ?
C11 C10 C9 119.1(2) . . ?
C11 C10 H10 120.5 . . ?
C10 C11 H11 120.7 . . ?
C12 C11 C10 118.6(2) . . ?
C12 C11 H11 120.7 . . ?
N2 C12 C11 123.4(2) . . ?
N2 C12 H12 118.3 . . ?
C11 C12 H12 118.3 . . ?
C14 C13 P1 124.77(16) . . ?
C14 C13 C18 118.2(2) . . ?
C18 C13 P1 117.01(16) . . ?
C13 C14 H14 119.8 . . ?
C15 C14 C13 120.4(2) . . ?
C15 C14 H14 119.8 . . ?
C14 C15 H15 119.7 . . ?
C16 C15 C14 120.7(2) . . ?
C16 C15 H15 119.7 . . ?
C15 C16 H16 120.3 . . ?
C15 C16 C17 119.4(2) . . ?
C17 C16 H16 120.3 . . ?
C16 C17 H17 119.9 . . ?
C18 C17 C16 120.3(2) . . ?
C18 C17 H17 119.9 . . ?
C13 C18 H18 119.5 . . ?
C17 C18 C13 120.9(2) . . ?
C17 C18 H18 119.5 . . ?
C20 C19 P1 116.25(17) . . ?
C24 C19 P1 125.03(16) . . ?
C24 C19 C20 118.6(2) . . ?
C19 C20 H20 119.7 . . ?
C21 C20 C19 120.6(2) . . ?
C21 C20 H20 119.7 . . ?
C20 C21 H21 119.9 . . ?
C22 C21 C20 120.2(2) . . ?
C22 C21 H21 119.9 . . ?
C21 C22 H22 120.2 . . ?
C23 C22 C21 119.6(2) . . ?
C23 C22 H22 120.2 . . ?
C22 C23 H23 119.6 . . ?
C22 C23 C24 120.9(2) . . ?
C24 C23 H23 119.6 . . ?
C19 C24 C23 120.2(2) . . ?
C19 C24 H24 119.9 . . ?
C23 C24 H24 119.9 . . ?
C26 C25 P1 122.45(16) . . ?
C30 C25 P1 118.80(15) . . ?
C30 C25 C26 118.74(19) . . ?
C25 C26 H26 119.6 . . ?
C27 C26 C25 120.7(2) . . ?
C27 C26 H26 119.6 . . ?
C26 C27 H27 120.0 . . ?
C28 C27 C26 119.9(2) . . ?
C28 C27 H27 120.0 . . ?
C27 C28 H28 120.0 . . ?
C27 C28 C29 119.9(2) . . ?
C29 C28 H28 120.0 . . ?
C28 C29 H29 119.9 . . ?
C28 C29 C30 120.3(2) . . ?
C30 C29 H29 119.9 . . ?
C25 C30 H30 119.8 . . ?
C29 C30 C25 120.4(2) . . ?
C29 C30 H30 119.8 . . ?

loop_
_geom_bond_atom_site_label_1
_geom_bond_atom_site_label_2
_geom_bond_distance
_geom_bond_site_symmetry_2
_geom_bond_publ_flag
Cu01 S1 2.2564(6) . ?
Cu01 P1 2.2101(6) . ?
Cu01 N1 2.0499(17) . ?
Cu01 N2 2.0698(17) . ?
S1 C4 1.720(2) . ?
P1 C13 1.833(2) . ?
P1 C19 1.826(2) . ?
P1 C25 1.830(2) . ?
N1 C2 1.296(3) . ?
N1 C6 1.466(3) . ?
N2 C8 1.350(3) . ?
N2 C12 1.344(3) . ?
C1 H1A 0.9800 . ?
C1 H1B 0.9800 . ?
C1 H1C 0.9800 . ?
C1 C2 1.517(3) . ?
C2 C3 1.448(3) . ?
C3 H3 0.9500 . ?
C3 C4 1.366(3) . ?
C4 C5 1.510(3) . ?
C5 H5A 0.9800 . ?
C5 H5B 0.9800 . ?
C5 H5C 0.9800 . ?
C6 H6A 0.9900 . ?
C6 H6B 0.9900 . ?
C6 C7 1.525(3) . ?
C7 H7A 0.9900 . ?
C7 H7B 0.9900 . ?
C7 C8 1.506(3) . ?
C8 C9 1.391(3) . ?
C9 H9 0.9500 . ?
C9 C10 1.381(3) . ?
C10 H10 0.9500 . ?
C10 C11 1.379(3) . ?
C11 H11 0.9500 . ?
C11 C12 1.374(3) . ?
C12 H12 0.9500 . ?
C13 C14 1.391(3) . ?
C13 C18 1.392(3) . ?
C14 H14 0.9500 . ?
C14 C15 1.388(3) . ?
C15 H15 0.9500 . ?
C15 C16 1.373(3) . ?
C16 H16 0.9500 . ?
C16 C17 1.381(4) . ?
C17 H17 0.9500 . ?
C17 C18 1.381(3) . ?
C18 H18 0.9500 . ?
C19 C20 1.396(3) . ?
C19 C24 1.385(3) . ?
C20 H20 0.9500 . ?
C20 C21 1.390(3) . ?
C21 H21 0.9500 . ?
C21 C22 1.376(4) . ?
C22 H22 0.9500 . ?
C22 C23 1.373(3) . ?
C23 H23 0.9500 . ?
C23 C24 1.391(3) . ?
C24 H24 0.9500 . ?
C25 C26 1.399(3) . ?
C25 C30 1.393(3) . ?
C26 H26 0.9500 . ?
C26 C27 1.385(3) . ?
C27 H27 0.9500 . ?
C27 C28 1.385(3) . ?
C28 H28 0.9500 . ?
C28 C29 1.387(3) . ?
C29 H29 0.9500 . ?
C29 C30 1.387(3) . ?
C30 H30 0.9500 . ?

loop_
_geom_torsion_atom_site_label_1
_geom_torsion_atom_site_label_2
_geom_torsion_atom_site_label_3
_geom_torsion_atom_site_label_4
_geom_torsion
_geom_torsion_site_symmetry_1
_geom_torsion_site_symmetry_2
_geom_torsion_site_symmetry_3
_geom_torsion_site_symmetry_4
_geom_torsion_publ_flag
Cu01 S1 C4 C3 -13.1(2) . . . . ?
Cu01 S1 C4 C5 167.89(15) . . . . ?
Cu01 P1 C13 C14 132.06(17) . . . . ?
Cu01 P1 C13 C18 -48.65(18) . . . . ?
Cu01 P1 C19 C20 -53.57(18) . . . . ?
Cu01 P1 C19 C24 122.40(18) . . . . ?
Cu01 P1 C25 C26 176.75(14) . . . . ?
Cu01 P1 C25 C30 -2.19(19) . . . . ?
Cu01 N1 C2 C1 -178.97(15) . . . . ?
Cu01 N1 C2 C3 3.3(3) . . . . ?
Cu01 N1 C6 C7 -5.8(2) . . . . ?
Cu01 N2 C8 C7 -9.4(2) . . . . ?
Cu01 N2 C8 C9 170.19(16) . . . . ?
Cu01 N2 C12 C11 -170.15(16) . . . . ?
P1 C13 C14 C15 178.86(17) . . . . ?
P1 C13 C18 C17 -178.31(18) . . . . ?
P1 C19 C20 C21 178.39(18) . . . . ?
P1 C19 C24 C23 -177.11(18) . . . . ?
P1 C25 C26 C27 179.86(16) . . . . ?
P1 C25 C30 C29 179.80(15) . . . . ?
N1 C2 C3 C4 11.6(4) . . . . ?
N1 C6 C7 C8 -59.5(3) . . . . ?
N2 C8 C9 C10 1.0(3) . . . . ?
C1 C2 C3 C4 -166.3(2) . . . . ?
C2 N1 C6 C7 171.83(19) . . . . ?
C2 C3 C4 S1 -3.7(4) . . . . ?
C2 C3 C4 C5 175.3(2) . . . . ?
C6 N1 C2 C1 3.6(3) . . . . ?
C6 N1 C2 C3 -174.1(2) . . . . ?
C6 C7 C8 N2 70.5(3) . . . . ?
C6 C7 C8 C9 -109.1(2) . . . . ?
C7 C8 C9 C10 -179.4(2) . . . . ?
C8 N2 C12 C11 0.2(3) . . . . ?
C8 C9 C10 C11 -0.6(3) . . . . ?
C9 C10 C11 C12 0.0(3) . . . . ?
C10 C11 C12 N2 0.2(3) . . . . ?
C12 N2 C8 C7 179.57(18) . . . . ?
C12 N2 C8 C9 -0.8(3) . . . . ?
C13 P1 C19 C20 69.36(18) . . . . ?
C13 P1 C19 C24 -114.67(19) . . . . ?
C13 P1 C25 C26 48.30(19) . . . . ?
C13 P1 C25 C30 -130.64(17) . . . . ?
C13 C14 C15 C16 -0.6(4) . . . . ?
C14 C13 C18 C17 1.0(3) . . . . ?
C14 C15 C16 C17 1.0(4) . . . . ?
C15 C16 C17 C18 -0.4(4) . . . . ?
C16 C17 C18 C13 -0.6(4) . . . . ?
C18 C13 C14 C15 -0.4(3) . . . . ?
C19 P1 C13 C14 12.3(2) . . . . ?
C19 P1 C13 C18 -168.45(17) . . . . ?
C19 P1 C25 C26 -58.51(19) . . . . ?
C19 P1 C25 C30 122.55(16) . . . . ?
C19 C20 C21 C22 -1.9(4) . . . . ?
C20 C19 C24 C23 -1.2(3) . . . . ?
C20 C21 C22 C23 0.8(4) . . . . ?
C21 C22 C23 C24 0.1(4) . . . . ?
C22 C23 C24 C19 0.1(4) . . . . ?
C24 C19 C20 C21 2.1(3) . . . . ?
C25 P1 C13 C14 -95.30(19) . . . . ?
C25 P1 C13 C18 83.99(18) . . . . ?
C25 P1 C19 C20 174.73(17) . . . . ?
C25 P1 C19 C24 -9.3(2) . . . . ?
C25 C26 C27 C28 0.6(3) . . . . ?
C26 C25 C30 C29 0.8(3) . . . . ?
C26 C27 C28 C29 0.3(3) . . . . ?
C27 C28 C29 C30 -0.7(3) . . . . ?
C28 C29 C30 C25 0.1(3) . . . . ?
C30 C25 C26 C27 -1.2(3) . . . . ?
